data_4030883
loop_
_publ_author_name
'El Ammari, L.'
'El Koumiri, M.'
'Depmeier, W.'
'Hesse, K.-F.'
'Elouadi, B.'

_publ_section_title
;
 The crystal structure of the monophosphate KSrPO4
;
_journal_name_full 'European Journal of Solid State and Inorganic Chemistry'
_journal_page_first 563
_journal_page_last 569
_journal_volume 34
_journal_year 1997
_chemical_formula_sum 'K O4 P Sr'
_chemical_formula_weight 221.69
_space_group_IT_number 62
_symmetry_cell_setting orthorhombic
_symmetry_Int_Tables_number 62
_symmetry_space_group_name_Hall '-P 2ac 2n'
_symmetry_space_group_name_H-M 'P n m a'
_cell_angle_alpha 90
_cell_angle_beta 90
_cell_angle_gamma 90
_cell_formula_units_Z 4
_cell_length_a 7.352(2)
_cell_length_b 5.561(1)
_cell_length_c 9.642(3)
_cell_volume 394.21(18)
_diffrn_ambient_temperature 293
_diffrn_radiation_probe x-ray
_diffrn_radiation_type MoK\a
_diffrn_radiation_wavelength 0.71069
_exptl_absorpt_coefficient_mu 15.007
_exptl_crystal_density_diffrn 3.735
_exptl_crystal_F_000 416
_refine_ls_number_parameters 42
_refine_ls_number_reflns 608
_refine_ls_R_factor_gt 0.039
_refine_ls_wR_factor_gt 0.026
_cod_data_source_file EJSSIC-1997-34-563-569.cif
_cod_data_source_block KSrPO4
_cod_depositor_comments
;
Some esds lacking in the original Uij table
;
_cod_database_code 4030883

loop_
_symmetry_equiv_pos_site_id
_symmetry_equiv_pos_as_xyz
1 x,y,z
2 1/2-x,-y,1/2+z
3 1/2+x,1/2-y,1/2-z
4 -x,1/2+y,-z
5 -x,-y,-z
6 1/2+x,y,1/2-z
7 1/2-x,1/2+y,1/2+z
8 x,1/2-y,z

loop_
_atom_site_aniso_label
_atom_site_aniso_U_11
_atom_site_aniso_U_22
_atom_site_aniso_U_33
_atom_site_aniso_U_23
_atom_site_aniso_U_13
_atom_site_aniso_U_12
P 0.0043 0.0053(7) 0.0050(7) 0.0000 -0.0001(6) 0.0000
O1 0.013(2) 0.012(2) 0.004(2) 0.0000 -0.0005(17) 0.0000
O2 0.0186(15) 0.0077(15) 0.0078(15) -0.0028(14) 0.0012(12) 0.0008(12)
O3 0.010(2) 0.030(3) 0.015(2) 0.0000 0.001(2) 0.0000
Sr 0.0051 0.0109(2) 0.0070(2) 0.0000 0.0000(3) 0.0000
K 0.0129(7) 0.0108(8) 0.0114(6) 0.0000 0.0004(5) 0.0000

loop_
_atom_site_label
_atom_site_type_symbol
_atom_site_thermal_displace_type
_atom_site_fract_x
_atom_site_fract_y
_atom_site_fract_z
_atom_site_occupancy
_atom_site_U_iso_or_equiv
_atom_site_calc_flag
_atom_site_refinement_flags
_atom_site_disorder_assembly
_atom_site_disorder_group
P P Uani 0.2280(2) 0.25000 -0.0828(2) 1.000 0.0049(5) . . . .
O1 O Uani 0.3066(6) 0.25000 0.0676(5) 1.000 0.0097(12) . . . .
O2 O Uani 0.2935(4) 0.0234(6) 0.8410(3) 1.000 0.0114(9) . . . .
O3 O Uani 0.5202(6) 0.25000 0.5760(5) 1.000 0.0183(14) . . . .
Sr Sr Uani -0.00390(10) 0.25000 0.19810(10) 1.000 0.0077(1) . . . .
K K Uani 0.1594(2) 0.25000 0.5848(2) 1.000 0.0117(4) . . . .

loop_
_atom_type_symbol
_atom_type_description
_atom_type_scat_dispersion_real
_atom_type_scat_dispersion_imag
_atom_type_scat_source
K K 0.2009 0.2494 ' International Tables Vol C Tables 4.2.6.8 and 6.1.1.4'
O O 0.0106 0.0060 ' International Tables Vol C Tables 4.2.6.8 and 6.1.1.4'
P P 0.1023 0.0942 ' International Tables Vol C Tables 4.2.6.8 and 6.1.1.4'
Sr Sr -1.5307 3.2498 ' International Tables Vol C Tables 4.2.6.8 and 6.1.1.4'

loop_
_geom_angle_atom_site_label_1
_geom_angle_atom_site_label_2
_geom_angle_atom_site_label_3
_geom_angle
_geom_angle_site_symmetry_1
_geom_angle_site_symmetry_2
_geom_angle_site_symmetry_3
_geom_angle_publ_flag
O1 P O2 109.16(15) . . 1_554 yes
O1 P O3 109.3(3) . . 3_455 yes
O1 P O2 109.16(15) . . 8_554 yes
O2 P O3 109.49(16) 1_554 . 3_455 yes
O2 P O2 110.2(2) 1_554 . 8_554 yes
O2 P O3 109.49(16) 8_554 . 3_455 yes

loop_
_geom_bond_atom_site_label_1
_geom_bond_atom_site_label_2
_geom_bond_distance
_geom_bond_site_symmetry_1
_geom_bond_site_symmetry_2
_geom_bond_publ_flag
P O1 1.561(5) . . yes
P O2 1.536(3) . 1_554 yes
P O3 1.529(5) . 3_455 yes
P O2 1.536(3) . 8_554 yes
